data_1506670
loop_
_publ_author_name
'Hinrichs, Heino'
'Fischer, Axel K.'
'Jones, Peter G.'
'Hopf, Henning'
'Haley, Michael M.'

_publ_section_title
;
 [2.2]paracyclophane/dehydroannulene hybrids: probing the aromaticity of
 the dehydro[14]annulene framework.
;
_journal_issue 17
_journal_name_full 'Organic letters'
_journal_page_first 3793
_journal_page_last 3795
_journal_paper_doi 10.1021/ol0514552
_journal_volume 7
_journal_year 2005
_chemical_formula_sum 'C40.75 H27 Cl0.5'
_chemical_formula_weight 534.35
_chemical_name_systematic
;
 ?
;
_space_group_IT_number 2
_symmetry_cell_setting triclinic
_symmetry_space_group_name_Hall '-P 1'
_symmetry_space_group_name_H-M 'P -1'
_atom_sites_solution_hydrogens geom
_atom_sites_solution_primary direct
_atom_sites_solution_secondary difmap
_audit_creation_method SHELXL-97
_cell_angle_alpha 90.687(8)
_cell_angle_beta 95.682(8)
_cell_angle_gamma 96.926(8)
_cell_formula_units_Z 4
_cell_length_a 11.903(2)
_cell_length_b 12.782(2)
_cell_length_c 18.785(3)
_cell_measurement_reflns_used 5038
_cell_measurement_temperature 133(2)
_cell_measurement_theta_max 30.4
_cell_measurement_theta_min 2.2
_cell_volume 2822.4(8)
_computing_cell_refinement 'Bruker SAINT'
_computing_data_collection 'Bruker SMART'
_computing_data_reduction 'Bruker SAINT'
_computing_molecular_graphics 'Siemens XP'
_computing_publication_material SHELXL-97
_computing_structure_refinement 'SHELXL-97 (Sheldrick, 1997)'
_computing_structure_solution 'SHELXS-97 (Sheldrick, 1990)'
_diffrn_ambient_temperature 133(2)
_diffrn_detector_area_resol_mean 8.192
_diffrn_measured_fraction_theta_full 0.998
_diffrn_measured_fraction_theta_max 0.997
_diffrn_measurement_device_type 'Bruker SMART 1000 CCD'
_diffrn_measurement_method \w-scan
_diffrn_radiation_monochromator graphite
_diffrn_radiation_source 'fine-focus sealed tube'
_diffrn_radiation_type MoK\a
_diffrn_radiation_wavelength 0.71073
_diffrn_reflns_av_R_equivalents 0.1195
_diffrn_reflns_av_sigmaI/netI 0.1267
_diffrn_reflns_limit_h_max 14
_diffrn_reflns_limit_h_min -14
_diffrn_reflns_limit_k_max 15
_diffrn_reflns_limit_k_min -15
_diffrn_reflns_limit_l_max 23
_diffrn_reflns_limit_l_min -23
_diffrn_reflns_number 25266
_diffrn_reflns_theta_full 26.25
_diffrn_reflns_theta_max 26.37
_diffrn_reflns_theta_min 1.09
_exptl_absorpt_coefficient_mu 0.117
_exptl_absorpt_correction_type none
_exptl_crystal_colour colourless
_exptl_crystal_density_diffrn 1.257
_exptl_crystal_density_method 'not measured'
_exptl_crystal_description tablet
_exptl_crystal_F_000 1120
_exptl_crystal_size_max 0.35
_exptl_crystal_size_mid 0.24
_exptl_crystal_size_min 0.12
_refine_diff_density_max 0.593
_refine_diff_density_min -1.039
_refine_diff_density_rms 0.066
_refine_ls_extinction_method none
_refine_ls_goodness_of_fit_ref 1.029
_refine_ls_hydrogen_treatment riding
_refine_ls_matrix_type full
_refine_ls_number_parameters 748
_refine_ls_number_reflns 11502
_refine_ls_number_restraints 0
_refine_ls_restrained_S_all 1.029
_refine_ls_R_factor_all 0.1113
_refine_ls_R_factor_gt 0.0683
_refine_ls_shift/su_max 0.000
_refine_ls_shift/su_mean 0.000
_refine_ls_structure_factor_coef Fsqd
_refine_ls_weighting_details 'calc w=1/[\s^2^(Fo^2^)+(0.0812P)^2^] where P=(Fo^2^+2Fc^2^)/3'
_refine_ls_weighting_scheme calc
_refine_ls_wR_factor_gt 0.1663
_refine_ls_wR_factor_ref 0.1862
_reflns_number_gt 7212
_reflns_number_total 11502
_reflns_threshold_expression >2sigma(I)
_cod_data_source_file ol0514552si20050622_015210.cif
_cod_data_source_block phine
_cod_original_cell_volume 2822.5(8)
_cod_original_formula_sum 'C40.75 H27 Cl0.50'
_cod_database_code 1506670

loop_
_symmetry_equiv_pos_as_xyz
'x, y, z'
'-x, -y, -z'

loop_
_atom_site_label
_atom_site_type_symbol
_atom_site_fract_x
_atom_site_fract_y
_atom_site_fract_z
_atom_site_U_iso_or_equiv
_atom_site_adp_type
_atom_site_occupancy
_atom_site_symmetry_multiplicity
_atom_site_calc_flag
_atom_site_refinement_flags
C1 C 0.3542(3) 0.5553(3) 0.7476(2) 0.0709(13) Uani 1 1 d .
H1A H 0.3178 0.4917 0.7199 0.085 Uiso 1 1 calc R
H1B H 0.4026 0.5315 0.7887 0.085 Uiso 1 1 calc R
C2 C 0.4312(2) 0.6231(2) 0.69941(14) 0.0279(6) Uani 1 1 d .
H2A H 0.5064 0.6444 0.7265 0.034 Uiso 1 1 calc R
H2B H 0.4432 0.5801 0.6573 0.034 Uiso 1 1 calc R
C3 C 0.3803(2) 0.72110(19) 0.67407(13) 0.0219(6) Uani 1 1 d .
C4 C 0.2879(2) 0.71719(18) 0.62009(13) 0.0200(5) Uani 1 1 d .
C5 C 0.2125(2) 0.79555(19) 0.62032(13) 0.0218(6) Uani 1 1 d .
C6 C 0.2316(2) 0.87635(19) 0.67396(14) 0.0246(6) Uani 1 1 d .
C7 C 0.3369(2) 0.8903(2) 0.71450(14) 0.0267(6) Uani 1 1 d .
H7 H 0.3592 0.9533 0.7423 0.032 Uiso 1 1 calc R
C8 C 0.4095(2) 0.81349(19) 0.71472(14) 0.0246(6) Uani 1 1 d .
H8 H 0.4807 0.8242 0.7432 0.030 Uiso 1 1 calc R
C9 C 0.1364(3) 0.9311(2) 0.69906(15) 0.0335(7) Uani 1 1 d .
H9A H 0.0768 0.9335 0.6586 0.040 Uiso 1 1 calc R
H9B H 0.1665 1.0047 0.7136 0.040 Uiso 1 1 calc R
C10 C 0.0822(4) 0.8769(3) 0.7620(3) 0.111(2) Uani 1 1 d .
H10A H 0.0975 0.9254 0.8043 0.134 Uiso 1 1 calc R
H10B H -0.0013 0.8649 0.7498 0.134 Uiso 1 1 calc R
C11 C 0.1235(3) 0.7727(3) 0.7823(2) 0.0489(9) Uani 1 1 d .
C12 C 0.2150(3) 0.7679(3) 0.83235(19) 0.0512(10) Uani 1 1 d .
H12 H 0.2311 0.8201 0.8696 0.061 Uiso 1 1 calc R
C13 C 0.2842(3) 0.6888(3) 0.82958(17) 0.0430(8) Uani 1 1 d .
H13 H 0.3472 0.6874 0.8647 0.052 Uiso 1 1 calc R
C14 C 0.2623(3) 0.6116(2) 0.77580(17) 0.0366(7) Uani 1 1 d .
C15 C 0.1563(3) 0.6039(2) 0.73675(15) 0.0358(7) Uani 1 1 d .
H15 H 0.1303 0.5427 0.7078 0.043 Uiso 1 1 calc R
C16 C 0.0884(3) 0.6829(3) 0.73916(17) 0.0417(8) Uani 1 1 d .
H16 H 0.0169 0.6765 0.7112 0.050 Uiso 1 1 calc R
C17 C 0.2714(2) 0.6286(2) 0.57103(13) 0.0223(6) Uani 1 1 d .
C18 C 0.2765(2) 0.55060(19) 0.53530(13) 0.0219(6) Uani 1 1 d .
C19 C 0.2921(2) 0.45942(19) 0.49340(13) 0.0222(6) Uani 1 1 d .
C20 C 0.3887(2) 0.4083(2) 0.50890(14) 0.0270(6) Uani 1 1 d .
H20 H 0.4424 0.4329 0.5481 0.032 Uiso 1 1 calc R
C21 C 0.4076(2) 0.3222(2) 0.46815(15) 0.0303(6) Uani 1 1 d .
H21 H 0.4743 0.2891 0.4793 0.036 Uiso 1 1 calc R
C22 C 0.3295(2) 0.2842(2) 0.41115(15) 0.0320(7) Uani 1 1 d .
H22 H 0.3423 0.2249 0.3835 0.038 Uiso 1 1 calc R
C23 C 0.2331(2) 0.3332(2) 0.39488(15) 0.0287(6) Uani 1 1 d .
H23 H 0.1800 0.3073 0.3557 0.034 Uiso 1 1 calc R
C24 C 0.2122(2) 0.42044(19) 0.43531(13) 0.0224(6) Uani 1 1 d .
C25 C 0.1139(2) 0.47277(19) 0.41976(13) 0.0232(6) Uani 1 1 d .
C26 C 0.0400(2) 0.5297(2) 0.41432(13) 0.0240(6) Uani 1 1 d .
C17' C 0.1111(2) 0.79272(19) 0.57204(13) 0.0221(6) Uani 1 1 d .
C18' C 0.0240(2) 0.80646(19) 0.53637(13) 0.0227(6) Uani 1 1 d .
C19' C -0.0768(2) 0.83325(19) 0.49661(13) 0.0220(6) Uani 1 1 d .
C20' C -0.1228(2) 0.9249(2) 0.51533(14) 0.0274(6) Uani 1 1 d .
H20' H -0.0873 0.9672 0.5551 0.033 Uiso 1 1 calc R
C21' C -0.2184(2) 0.9547(2) 0.47717(16) 0.0322(7) Uani 1 1 d .
H21' H -0.2479 1.0170 0.4908 0.039 Uiso 1 1 calc R
C22' C -0.2717(2) 0.8939(2) 0.41896(16) 0.0351(7) Uani 1 1 d .
H22' H -0.3369 0.9150 0.3924 0.042 Uiso 1 1 calc R
C23' C -0.2299(2) 0.8028(2) 0.39964(15) 0.0301(6) Uani 1 1 d .
H23' H -0.2674 0.7610 0.3602 0.036 Uiso 1 1 calc R
C24' C -0.1326(2) 0.77110(19) 0.43756(13) 0.0217(6) Uani 1 1 d .
C25' C -0.0867(2) 0.6779(2) 0.41926(13) 0.0227(6) Uani 1 1 d .
C26' C -0.0332(2) 0.6042(2) 0.41409(13) 0.0226(6) Uani 1 1 d .
C1" C 0.9410(2) 0.1342(2) 0.76231(15) 0.0334(7) Uani 1 1 d .
H1"1 H 0.9363 0.0811 0.8001 0.040 Uiso 1 1 calc R
H1"2 H 1.0225 0.1555 0.7571 0.040 Uiso 1 1 calc R
C2" C 0.8808(2) 0.0825(2) 0.68920(14) 0.0280(6) Uani 1 1 d .
H2"1 H 0.9329 0.0956 0.6515 0.034 Uiso 1 1 calc R
H2"2 H 0.8657 0.0052 0.6946 0.034 Uiso 1 1 calc R
C3" C 0.7699(2) 0.1249(2) 0.66562(13) 0.0254(6) Uani 1 1 d .
C4" C 0.6728(2) 0.10208(19) 0.70354(13) 0.0219(6) Uani 1 1 d .
C5" C 0.5911(2) 0.1745(2) 0.70246(13) 0.0226(6) Uani 1 1 d .
C6" C 0.6080(2) 0.2688(2) 0.66315(13) 0.0256(6) Uani 1 1 d .
C7" C 0.6882(2) 0.2742(2) 0.61398(14) 0.0286(6) Uani 1 1 d .
H7" H 0.6884 0.3273 0.5791 0.034 Uiso 1 1 calc R
C8" C 0.7680(2) 0.2035(2) 0.61485(14) 0.0281(6) Uani 1 1 d .
H8" H 0.8219 0.2088 0.5806 0.034 Uiso 1 1 calc R
C9" C 0.5602(2) 0.3681(2) 0.68426(15) 0.0297(6) Uani 1 1 d .
H9"1 H 0.4771 0.3516 0.6861 0.036 Uiso 1 1 calc R
H9"2 H 0.5726 0.4212 0.6470 0.036 Uiso 1 1 calc R
C10" C 0.6158(2) 0.4172(2) 0.75923(15) 0.0328(7) Uani 1 1 d .
H10C H 0.6324 0.4946 0.7553 0.039 Uiso 1 1 calc R
H10D H 0.5608 0.4031 0.7952 0.039 Uiso 1 1 calc R
C11" C 0.7250(2) 0.3720(2) 0.78433(14) 0.0255(6) Uani 1 1 d .
C12" C 0.8212(2) 0.3943(2) 0.74759(14) 0.0280(6) Uani 1 1 d .
H12" H 0.8315 0.4577 0.7219 0.034 Uiso 1 1 calc R
C13" C 0.9018(2) 0.3243(2) 0.74833(14) 0.0271(6) Uani 1 1 d .
H13" H 0.9671 0.3406 0.7234 0.033 Uiso 1 1 calc R
C14" C 0.8881(2) 0.2300(2) 0.78539(14) 0.0244(6) Uani 1 1 d .
C15" C 0.8050(2) 0.2202(2) 0.83329(13) 0.0247(6) Uani 1 1 d .
H15" H 0.8034 0.1648 0.8666 0.030 Uiso 1 1 calc R
C16" C 0.7246(2) 0.2907(2) 0.83274(13) 0.0246(6) Uani 1 1 d .
H16" H 0.6689 0.2832 0.8658 0.029 Uiso 1 1 calc R
C17" C 0.6697(2) 0.0104(2) 0.74735(13) 0.0223(6) Uani 1 1 d .
C18" C 0.6833(2) -0.0686(2) 0.77946(13) 0.0241(6) Uani 1 1 d .
C19" C 0.7050(2) -0.16545(19) 0.81410(13) 0.0238(6) Uani 1 1 d .
C20" C 0.7852(2) -0.2253(2) 0.78968(15) 0.0296(6) Uani 1 1 d .
H20" H 0.8243 -0.2019 0.7500 0.035 Uiso 1 1 calc R
C21" C 0.8085(2) -0.3176(2) 0.82226(16) 0.0343(7) Uani 1 1 d .
H21" H 0.8637 -0.3568 0.8051 0.041 Uiso 1 1 calc R
C22" C 0.7516(3) -0.3532(2) 0.87996(16) 0.0377(7) Uani 1 1 d .
H22" H 0.7675 -0.4168 0.9022 0.045 Uiso 1 1 calc R
C23" C 0.6721(2) -0.2963(2) 0.90498(15) 0.0333(7) Uani 1 1 d .
H23" H 0.6330 -0.3215 0.9442 0.040 Uiso 1 1 calc R
C24" C 0.6478(2) -0.2015(2) 0.87345(14) 0.0251(6) Uani 1 1 d .
C25" C 0.5654(2) -0.1412(2) 0.89717(14) 0.0272(6) Uani 1 1 d .
C26" C 0.4985(2) -0.0807(2) 0.90752(14) 0.0283(6) Uani 1 1 d .
C17# C 0.4984(2) 0.16647(19) 0.74618(13) 0.0232(6) Uani 1 1 d .
C18# C 0.4190(2) 0.17865(19) 0.77927(14) 0.0244(6) Uani 1 1 d .
C19# C 0.3278(2) 0.20299(19) 0.81888(14) 0.0238(6) Uani 1 1 d .
C20# C 0.2674(2) 0.2876(2) 0.79912(14) 0.0275(6) Uani 1 1 d .
H20# H 0.2839 0.3256 0.7575 0.033 Uiso 1 1 calc R
C21# C 0.1843(2) 0.3167(2) 0.83903(16) 0.0333(7) Uani 1 1 d .
H21# H 0.1452 0.3749 0.8251 0.040 Uiso 1 1 calc R
C22# C 0.1579(3) 0.2611(2) 0.89950(17) 0.0376(7) Uani 1 1 d .
H22# H 0.1009 0.2814 0.9270 0.045 Uiso 1 1 calc R
C23# C 0.2145(3) 0.1765(2) 0.91950(16) 0.0357(7) Uani 1 1 d .
H23# H 0.1954 0.1382 0.9605 0.043 Uiso 1 1 calc R
C24# C 0.2998(2) 0.1461(2) 0.88032(14) 0.0278(6) Uani 1 1 d .
C25# C 0.3628(2) 0.0610(2) 0.90083(14) 0.0298(6) Uani 1 1 d .
C26# C 0.4239(2) -0.0070(2) 0.90888(14) 0.0289(6) Uani 1 1 d .
C90 C -0.0383(3) 0.4535(2) -0.06592(16) 0.0374(7) Uani 1 1 d .
H90 H -0.0647 0.4211 -0.1112 0.045 Uiso 1 1 calc R
C91 C 0.0416(3) 0.5422(2) -0.06129(16) 0.0374(7) Uani 1 1 d .
H91 H 0.0700 0.5713 -0.1032 0.045 Uiso 1 1 calc R
C92 C 0.0795(3) 0.5876(2) 0.00512(17) 0.0373(7) Uani 1 1 d .
H92 H 0.1348 0.6481 0.0088 0.045 Uiso 1 1 calc R
C93 C -0.0177(3) 0.9188(2) -0.05033(16) 0.0466(9) Uani 1 1 d .
H93 H -0.0297 0.8623 -0.0847 0.056 Uiso 1 1 calc R
C94 C -0.0907(3) 0.9939(3) -0.05265(17) 0.0474(9) Uani 1 1 d .
H94 H -0.1527 0.9903 -0.0889 0.057 Uiso 1 1 calc R
C95 C -0.0735(3) 1.0751(3) -0.00195(18) 0.0489(9) Uani 1 1 d .
H95 H -0.1246 1.1269 -0.0030 0.059 Uiso 1 1 calc R
C96 C 0.4738(3) 0.4264(2) -0.05489(15) 0.0400(8) Uani 1 1 d .
H96 H 0.4557 0.3754 -0.0928 0.048 Uiso 1 1 calc R
C97 C 0.3971(3) 0.4946(2) -0.04162(16) 0.0418(8) Uani 1 1 d .
H97 H 0.3263 0.4910 -0.0703 0.050 Uiso 1 1 calc R
C98 C 0.4237(3) 0.5688(2) 0.01374(18) 0.0429(8) Uani 1 1 d .
H98 H 0.3710 0.6162 0.0232 0.052 Uiso 1 1 calc R
C99 C 0.5211(6) 0.0567(5) 0.5231(3) 0.0436(16) Uani 0.50 1 d P
H99A H 0.5979 0.0864 0.5385 0.052 Uiso 0.50 1 d PR
H99B H 0.4716 0.1033 0.5403 0.052 Uiso 0.50 1 d PR
Cl Cl 0.49569(10) -0.05974(8) 0.56542(5) 0.0723(3) Uani 1 1 d .

loop_
_atom_site_aniso_label
_atom_site_aniso_U_11
_atom_site_aniso_U_22
_atom_site_aniso_U_33
_atom_site_aniso_U_23
_atom_site_aniso_U_13
_atom_site_aniso_U_12
C1 0.077(3) 0.051(2) 0.102(3) 0.047(2) 0.052(3) 0.036(2)
C2 0.0309(15) 0.0247(14) 0.0279(15) -0.0001(11) -0.0037(12) 0.0080(12)
C3 0.0215(13) 0.0219(13) 0.0225(13) 0.0040(10) 0.0038(11) 0.0023(11)
C4 0.0243(14) 0.0178(12) 0.0173(12) 0.0023(10) 0.0026(10) -0.0010(10)
C5 0.0249(14) 0.0193(13) 0.0205(13) 0.0024(10) 0.0019(11) -0.0005(11)
C6 0.0314(15) 0.0186(13) 0.0239(14) 0.0027(10) 0.0008(12) 0.0045(11)
C7 0.0329(16) 0.0190(13) 0.0258(14) 0.0003(11) -0.0017(12) -0.0022(11)
C8 0.0244(14) 0.0236(14) 0.0232(14) 0.0016(11) -0.0037(11) -0.0030(11)
C9 0.0415(18) 0.0256(15) 0.0334(16) -0.0074(12) -0.0036(13) 0.0108(13)
C10 0.099(4) 0.066(3) 0.201(6) 0.071(3) 0.113(4) 0.053(3)
C11 0.042(2) 0.0372(19) 0.075(3) 0.0147(17) 0.0329(19) 0.0114(16)
C12 0.069(3) 0.0371(19) 0.045(2) -0.0124(15) 0.0293(19) -0.0214(18)
C13 0.0356(18) 0.055(2) 0.0334(17) 0.0142(15) 0.0000(14) -0.0130(16)
C14 0.0380(18) 0.0322(16) 0.0427(18) 0.0200(14) 0.0129(15) 0.0080(13)
C15 0.0463(19) 0.0281(16) 0.0309(16) 0.0023(12) 0.0125(14) -0.0116(14)
C16 0.0251(16) 0.053(2) 0.0462(19) 0.0205(16) 0.0062(14) -0.0039(15)
C17 0.0240(14) 0.0227(14) 0.0201(13) 0.0047(11) 0.0034(11) 0.0015(11)
C18 0.0236(14) 0.0206(13) 0.0213(13) 0.0039(11) 0.0022(11) 0.0010(11)
C19 0.0287(14) 0.0181(12) 0.0202(13) 0.0025(10) 0.0073(11) 0.0006(11)
C20 0.0311(15) 0.0225(14) 0.0270(14) 0.0028(11) 0.0007(12) 0.0033(11)
C21 0.0294(15) 0.0250(14) 0.0385(17) 0.0047(12) 0.0072(13) 0.0074(12)
C22 0.0345(16) 0.0262(15) 0.0372(17) -0.0057(12) 0.0105(14) 0.0060(12)
C23 0.0315(16) 0.0262(14) 0.0285(15) -0.0071(11) 0.0044(12) 0.0037(12)
C24 0.0271(14) 0.0202(13) 0.0206(13) 0.0028(10) 0.0074(11) 0.0021(11)
C25 0.0300(15) 0.0199(13) 0.0192(13) -0.0034(10) 0.0046(11) -0.0001(12)
C26 0.0279(15) 0.0230(14) 0.0206(13) -0.0019(10) 0.0029(11) 0.0012(12)
C17' 0.0282(15) 0.0172(13) 0.0206(13) 0.0000(10) 0.0021(11) 0.0022(11)
C18' 0.0292(15) 0.0170(13) 0.0218(13) 0.0004(10) 0.0038(12) 0.0014(11)
C19' 0.0226(14) 0.0206(13) 0.0228(13) 0.0053(10) 0.0036(11) 0.0013(11)
C20' 0.0298(15) 0.0229(14) 0.0289(15) -0.0023(11) 0.0012(12) 0.0027(12)
C21' 0.0335(16) 0.0231(14) 0.0418(17) 0.0038(12) 0.0050(14) 0.0091(12)
C22' 0.0329(16) 0.0338(16) 0.0394(17) 0.0062(13) -0.0045(14) 0.0140(13)
C23' 0.0306(16) 0.0301(15) 0.0278(15) -0.0001(12) -0.0054(12) 0.0039(12)
C24' 0.0242(14) 0.0215(13) 0.0197(13) 0.0014(10) 0.0036(11) 0.0022(11)
C25' 0.0227(14) 0.0258(14) 0.0189(13) -0.0004(10) 0.0012(11) 0.0007(11)
C26' 0.0230(14) 0.0257(14) 0.0182(13) -0.0006(10) 0.0025(11) -0.0007(12)
C1" 0.0310(16) 0.0371(17) 0.0340(16) -0.0052(13) 0.0030(13) 0.0131(13)
C2" 0.0304(15) 0.0239(14) 0.0303(15) -0.0063(11) 0.0103(12) 0.0008(12)
C3" 0.0304(15) 0.0247(14) 0.0207(13) -0.0067(11) 0.0072(11) -0.0013(11)
C4" 0.0246(14) 0.0218(13) 0.0176(13) -0.0023(10) 0.0029(11) -0.0035(11)
C5" 0.0241(14) 0.0243(14) 0.0177(13) -0.0003(10) 0.0008(11) -0.0028(11)
C6" 0.0260(14) 0.0285(14) 0.0203(13) 0.0055(11) -0.0010(11) -0.0023(11)
C7" 0.0373(16) 0.0294(15) 0.0163(13) 0.0054(11) -0.0005(12) -0.0052(12)
C8" 0.0330(16) 0.0309(15) 0.0191(13) -0.0027(11) 0.0083(12) -0.0050(12)
C9" 0.0288(15) 0.0294(15) 0.0310(15) 0.0110(12) -0.0014(12) 0.0059(12)
C10" 0.0385(17) 0.0291(15) 0.0319(16) -0.0003(12) -0.0005(13) 0.0127(13)
C11" 0.0330(16) 0.0214(13) 0.0220(13) -0.0053(11) -0.0041(12) 0.0088(11)
C12" 0.0362(16) 0.0229(14) 0.0231(14) 0.0004(11) -0.0001(12) -0.0011(12)
C13" 0.0268(15) 0.0326(15) 0.0214(14) -0.0048(11) 0.0025(11) 0.0019(12)
C14" 0.0235(14) 0.0270(14) 0.0221(13) -0.0040(11) -0.0038(11) 0.0064(11)
C15" 0.0308(15) 0.0244(14) 0.0181(13) 0.0000(10) -0.0030(11) 0.0048(11)
C16" 0.0293(15) 0.0275(14) 0.0175(13) -0.0033(11) 0.0029(11) 0.0057(12)
C17" 0.0202(13) 0.0251(14) 0.0205(13) -0.0043(11) 0.0025(11) -0.0015(11)
C18" 0.0236(14) 0.0248(14) 0.0228(14) -0.0030(11) 0.0033(11) -0.0015(11)
C19" 0.0253(14) 0.0217(13) 0.0223(14) -0.0011(10) -0.0034(11) -0.0006(11)
C20" 0.0284(15) 0.0278(15) 0.0319(16) -0.0018(12) 0.0071(12) -0.0019(12)
C21" 0.0349(17) 0.0266(15) 0.0428(18) -0.0016(13) 0.0073(14) 0.0067(13)
C22" 0.0403(18) 0.0293(16) 0.0445(18) 0.0062(13) 0.0030(15) 0.0092(14)
C23" 0.0379(17) 0.0319(16) 0.0310(16) 0.0089(12) 0.0057(13) 0.0057(13)
C24" 0.0271(15) 0.0246(14) 0.0232(14) -0.0012(11) 0.0017(11) 0.0026(11)
C25" 0.0324(16) 0.0270(15) 0.0218(14) 0.0048(11) 0.0026(12) 0.0018(13)
C26" 0.0365(16) 0.0290(15) 0.0196(14) 0.0018(11) 0.0047(12) 0.0026(13)
C17# 0.0256(14) 0.0219(13) 0.0208(13) 0.0016(10) 0.0003(11) -0.0008(11)
C18# 0.0296(15) 0.0185(13) 0.0232(14) -0.0011(10) -0.0007(12) -0.0021(11)
C19# 0.0235(14) 0.0206(13) 0.0257(14) -0.0046(11) 0.0018(11) -0.0030(11)
C20# 0.0305(15) 0.0245(14) 0.0257(14) -0.0017(11) 0.0001(12) -0.0012(12)
C21# 0.0300(16) 0.0278(15) 0.0412(17) -0.0034(13) -0.0001(13) 0.0029(12)
C22# 0.0338(17) 0.0385(18) 0.0434(18) -0.0035(14) 0.0124(14) 0.0095(14)
C23# 0.0392(17) 0.0333(16) 0.0371(17) 0.0012(13) 0.0146(14) 0.0060(13)
C24# 0.0280(15) 0.0252(14) 0.0297(15) -0.0035(11) 0.0054(12) -0.0001(11)
C25# 0.0347(16) 0.0334(16) 0.0227(14) -0.0003(12) 0.0086(12) 0.0050(13)
C26# 0.0338(16) 0.0323(16) 0.0217(14) 0.0006(11) 0.0082(12) 0.0039(13)
C90 0.0385(18) 0.0426(18) 0.0309(16) -0.0135(14) -0.0052(14) 0.0130(15)
C91 0.0401(18) 0.0427(18) 0.0324(17) 0.0040(13) 0.0082(14) 0.0131(15)
C92 0.0320(16) 0.0269(15) 0.051(2) -0.0036(14) -0.0021(15) 0.0019(13)
C93 0.074(2) 0.0344(18) 0.0289(17) 0.0020(14) 0.0069(17) -0.0065(17)
C94 0.060(2) 0.0407(19) 0.0360(18) 0.0116(15) -0.0084(16) -0.0057(17)
C95 0.063(2) 0.0361(18) 0.048(2) 0.0094(16) 0.0060(18) 0.0061(16)
C96 0.057(2) 0.0341(17) 0.0255(16) -0.0049(13) 0.0054(15) -0.0090(15)
C97 0.0431(19) 0.0440(19) 0.0345(17) 0.0117(14) -0.0060(14) -0.0028(15)
C98 0.047(2) 0.0351(18) 0.048(2) 0.0038(15) 0.0095(16) 0.0063(15)
C99 0.046(4) 0.043(4) 0.039(4) -0.014(3) 0.001(3) -0.004(3)
Cl 0.1017(8) 0.0694(7) 0.0622(6) 0.0274(5) 0.0370(6) 0.0514(6)

loop_
_atom_type_symbol
_atom_type_description
_atom_type_scat_dispersion_real
_atom_type_scat_dispersion_imag
_atom_type_scat_source
C C 0.0033 0.0016 'International Tables Vol C Tables 4.2.6.8 and 6.1.1.4'
H H 0.0000 0.0000 'International Tables Vol C Tables 4.2.6.8 and 6.1.1.4'
Cl Cl 0.1484 0.1585 'International Tables Vol C Tables 4.2.6.8 and 6.1.1.4'

loop_
_geom_angle_atom_site_label_1
_geom_angle_atom_site_label_2
_geom_angle_atom_site_label_3
_geom_angle
_geom_angle_site_symmetry_1
_geom_angle_site_symmetry_3
C14 C1 C2 114.3(2) . .
C3 C2 C1 112.3(2) . .
C8 C3 C4 118.1(2) . .
C8 C3 C2 118.2(2) . .
C4 C3 C2 122.4(2) . .
C3 C4 C5 119.2(2) . .
C3 C4 C17 117.0(2) . .
C5 C4 C17 123.7(2) . .
C6 C5 C4 119.6(2) . .
C6 C5 C17' 117.0(2) . .
C4 C5 C17' 123.2(2) . .
C7 C6 C5 117.9(2) . .
C7 C6 C9 118.3(2) . .
C5 C6 C9 122.5(2) . .
C8 C7 C6 120.7(2) . .
C7 C8 C3 121.2(2) . .
C6 C9 C10 113.4(2) . .
C11 C10 C9 115.0(3) . .
C12 C11 C16 116.7(3) . .
C12 C11 C10 121.3(4) . .
C16 C11 C10 120.2(4) . .
C11 C12 C13 121.4(3) . .
C12 C13 C14 120.4(3) . .
C15 C14 C13 116.6(3) . .
C15 C14 C1 118.8(3) . .
C13 C14 C1 123.1(3) . .
C16 C15 C14 121.2(3) . .
C15 C16 C11 120.6(3) . .
C18 C17 C4 168.2(3) . .
C17 C18 C19 175.5(3) . .
C20 C19 C24 118.5(2) . .
C20 C19 C18 120.0(2) . .
C24 C19 C18 121.5(2) . .
C21 C20 C19 121.2(3) . .
C20 C21 C22 120.2(3) . .
C23 C22 C21 119.7(3) . .
C22 C23 C24 121.1(3) . .
C23 C24 C19 119.2(2) . .
C23 C24 C25 122.4(2) . .
C19 C24 C25 118.3(2) . .
C26 C25 C24 169.2(3) . .
C25 C26 C26' 171.9(3) . .
C18' C17' C5 169.1(3) . .
C17' C18' C19' 174.4(3) . .
C20' C19' C24' 117.9(2) . .
C20' C19' C18' 119.8(2) . .
C24' C19' C18' 122.3(2) . .
C21' C20' C19' 121.4(3) . .
C20' C21' C22' 120.2(3) . .
C23' C22' C21' 120.0(3) . .
C22' C23' C24' 120.8(3) . .
C23' C24' C19' 119.6(2) . .
C23' C24' C25' 122.5(2) . .
C19' C24' C25' 117.8(2) . .
C26' C25' C24' 168.1(3) . .
C25' C26' C26 171.5(3) . .
C14" C1" C2" 112.7(2) . .
C3" C2" C1" 112.9(2) . .
C8" C3" C4" 117.9(2) . .
C8" C3" C2" 119.6(2) . .
C4" C3" C2" 121.3(2) . .
C3" C4" C5" 119.5(2) . .
C3" C4" C17" 116.7(2) . .
C5" C4" C17" 123.5(2) . .
C4" C5" C6" 119.3(2) . .
C4" C5" C17# 124.1(2) . .
C6" C5" C17# 116.1(2) . .
C7" C6" C5" 117.6(2) . .
C7" C6" C9" 119.6(2) . .
C5" C6" C9" 121.6(2) . .
C8" C7" C6" 121.3(2) . .
C7" C8" C3" 120.5(2) . .
C6" C9" C10" 113.3(2) . .
C11" C10" C9" 112.0(2) . .
C16" C11" C12" 117.6(2) . .
C16" C11" C10" 120.8(3) . .
C12" C11" C10" 120.0(2) . .
C13" C12" C11" 120.5(2) . .
C12" C13" C14" 120.8(3) . .
C15" C14" C13" 117.0(2) . .
C15" C14" C1" 120.7(2) . .
C13" C14" C1" 120.9(2) . .
C16" C15" C14" 120.7(2) . .
C11" C16" C15" 120.7(2) . .
C18" C17" C4" 169.3(3) . .
C17" C18" C19" 175.8(3) . .
C20" C19" C24" 118.5(2) . .
C20" C19" C18" 120.0(2) . .
C24" C19" C18" 121.5(2) . .
C21" C20" C19" 121.2(3) . .
C20" C21" C22" 120.1(3) . .
C23" C22" C21" 120.0(3) . .
C22" C23" C24" 121.1(3) . .
C23" C24" C19" 119.1(2) . .
C23" C24" C25" 122.7(2) . .
C19" C24" C25" 118.1(2) . .
C26" C25" C24" 169.3(3) . .
C25" C26" C26# 171.3(3) . .
C18# C17# C5" 167.9(3) . .
C17# C18# C19# 174.9(3) . .
C20# C19# C24# 118.3(2) . .
C20# C19# C18# 120.2(2) . .
C24# C19# C18# 121.4(2) . .
C21# C20# C19# 121.3(3) . .
C20# C21# C22# 120.1(3) . .
C23# C22# C21# 119.8(3) . .
C22# C23# C24# 121.1(3) . .
C23# C24# C19# 119.4(3) . .
C23# C24# C25# 122.6(3) . .
C19# C24# C25# 118.1(2) . .
C26# C25# C24# 170.1(3) . .
C25# C26# C26" 170.9(3) . .
C92 C90 C91 120.1(3) 2_565 .
C92 C91 C90 119.0(3) . .
C90 C92 C91 120.9(3) 2_565 .
C94 C93 C95 120.1(3) . 2_575
C93 C94 C95 119.6(3) . .
C94 C95 C93 120.2(3) . 2_575
C98 C96 C97 120.5(3) 2_665 .
C96 C97 C98 119.7(3) . .
C96 C98 C97 119.8(3) 2_665 .
Cl C99 C99 61.5(4) 2_656 2_656
Cl C99 Cl 120.1(3) 2_656 .
C99 C99 Cl 58.6(4) 2_656 .
C99 Cl C99 59.9(3) 2_656 .

loop_
_geom_bond_atom_site_label_1
_geom_bond_atom_site_label_2
_geom_bond_distance
_geom_bond_site_symmetry_2
C1 C14 1.514(4) .
C1 C2 1.550(4) .
C2 C3 1.518(3) .
C3 C8 1.388(4) .
C3 C4 1.416(3) .
C4 C5 1.423(3) .
C4 C17 1.434(3) .
C5 C6 1.417(3) .
C5 C17' 1.433(4) .
C6 C7 1.392(4) .
C6 C9 1.512(4) .
C7 C8 1.384(4) .
C9 C10 1.535(5) .
C10 C11 1.515(5) .
C11 C12 1.374(5) .
C11 C16 1.394(5) .
C12 C13 1.383(5) .
C13 C14 1.387(5) .
C14 C15 1.387(4) .
C15 C16 1.371(4) .
C17 C18 1.206(3) .
C18 C19 1.439(3) .
C19 C20 1.398(4) .
C19 C24 1.418(4) .
C20 C21 1.386(4) .
C21 C22 1.388(4) .
C22 C23 1.383(4) .
C23 C24 1.402(4) .
C24 C25 1.424(4) .
C25 C26 1.206(4) .
C26 C26' 1.365(4) .
C17' C18' 1.210(4) .
C18' C19' 1.429(4) .
C19' C20' 1.407(4) .
C19' C24' 1.417(3) .
C20' C21' 1.379(4) .
C21' C22' 1.387(4) .
C22' C23' 1.378(4) .
C23' C24' 1.404(4) .
C24' C25' 1.421(3) .
C25' C26' 1.207(3) .
C1" C14" 1.520(4) .
C1" C2" 1.584(4) .
C2" C3" 1.515(4) .
C3" C8" 1.395(4) .
C3" C4" 1.419(4) .
C4" C5" 1.420(4) .
C4" C17" 1.439(4) .
C5" C6" 1.426(3) .
C5" C17# 1.434(4) .
C6" C7" 1.389(4) .
C6" C9" 1.516(4) .
C7" C8" 1.386(4) .
C9" C10" 1.584(4) .
C10" C11" 1.521(4) .
C11" C16" 1.389(4) .
C11" C12" 1.397(4) .
C12" C13" 1.388(4) .
C13" C14" 1.400(4) .
C14" C15" 1.398(4) .
C15" C16" 1.391(4) .
C17" C18" 1.202(4) .
C18" C19" 1.444(4) .
C19" C20" 1.401(4) .
C19" C24" 1.416(4) .
C20" C21" 1.381(4) .
C21" C22" 1.387(4) .
C22" C23" 1.375(4) .
C23" C24" 1.403(4) .
C24" C25" 1.420(4) .
C25" C26" 1.202(4) .
C26" C26# 1.372(4) .
C17# C18# 1.206(4) .
C18# C19# 1.437(4) .
C19# C20# 1.403(4) .
C19# C24# 1.418(4) .
C20# C21# 1.381(4) .
C21# C22# 1.389(4) .
C22# C23# 1.380(4) .
C23# C24# 1.399(4) .
C24# C25# 1.429(4) .
C25# C26# 1.200(4) .
C90 C92 1.372(4) 2_565
C90 C91 1.386(4) .
C91 C92 1.380(4) .
C92 C90 1.372(4) 2_565
C93 C94 1.368(5) .
C93 C95 1.384(5) 2_575
C94 C95 1.383(5) .
C95 C93 1.384(5) 2_575
C96 C98 1.373(4) 2_665
C96 C97 1.374(5) .
C97 C98 1.385(4) .
C98 C96 1.373(4) 2_665
C99 Cl 1.657(6) 2_656
C99 C99 1.679(12) 2_656
C99 Cl 1.705(6) .
Cl C99 1.657(6) 2_656

loop_
_geom_torsion_atom_site_label_1
_geom_torsion_atom_site_label_2
_geom_torsion_atom_site_label_3
_geom_torsion_atom_site_label_4
_geom_torsion
_geom_torsion_site_symmetry_1
_geom_torsion_site_symmetry_4
C14 C1 C2 C3 -15.4(5) . .
C1 C2 C3 C8 92.2(3) . .
C1 C2 C3 C4 -74.6(4) . .
C8 C3 C4 C5 -14.9(3) . .
C2 C3 C4 C5 151.9(2) . .
C8 C3 C4 C17 169.7(2) . .
C2 C3 C4 C17 -23.6(3) . .
C3 C4 C5 C6 0.5(3) . .
C17 C4 C5 C6 175.7(2) . .
C3 C4 C5 C17' -174.1(2) . .
C17 C4 C5 C17' 1.0(4) . .
C4 C5 C6 C7 14.4(4) . .
C17' C5 C6 C7 -170.7(2) . .
C4 C5 C6 C9 -152.4(2) . .
C17' C5 C6 C9 22.6(4) . .
C5 C6 C7 C8 -15.2(4) . .
C9 C6 C7 C8 152.1(3) . .
C6 C7 C8 C3 0.7(4) . .
C4 C3 C8 C7 14.5(4) . .
C2 C3 C8 C7 -152.8(2) . .
C7 C6 C9 C10 -76.8(4) . .
C5 C6 C9 C10 89.9(4) . .
C6 C9 C10 C11 -6.6(6) . .
C9 C10 C11 C12 90.6(5) . .
C9 C10 C11 C16 -73.8(5) . .
C16 C11 C12 C13 14.1(5) . .
C10 C11 C12 C13 -150.7(3) . .
C11 C12 C13 C14 -0.2(5) . .
C12 C13 C14 C15 -14.4(4) . .
C12 C13 C14 C1 151.2(3) . .
C2 C1 C14 C15 91.6(4) . .
C2 C1 C14 C13 -73.7(4) . .
C13 C14 C15 C16 15.1(4) . .
C1 C14 C15 C16 -151.1(3) . .
C14 C15 C16 C11 -1.3(4) . .
C12 C11 C16 C15 -13.4(4) . .
C10 C11 C16 C15 151.7(3) . .
C3 C4 C17 C18 -11.0(14) . .
C5 C4 C17 C18 173.8(12) . .
C4 C17 C18 C19 -27(4) . .
C17 C18 C19 C20 31(3) . .
C17 C18 C19 C24 -148(3) . .
C24 C19 C20 C21 0.9(4) . .
C18 C19 C20 C21 -178.1(2) . .
C19 C20 C21 C22 -0.7(4) . .
C20 C21 C22 C23 0.5(4) . .
C21 C22 C23 C24 -0.4(4) . .
C22 C23 C24 C19 0.6(4) . .
C22 C23 C24 C25 179.8(2) . .
C20 C19 C24 C23 -0.8(4) . .
C18 C19 C24 C23 178.2(2) . .
C20 C19 C24 C25 179.9(2) . .
C18 C19 C24 C25 -1.1(3) . .
C23 C24 C25 C26 -167.6(13) . .
C19 C24 C25 C26 11.6(16) . .
C24 C25 C26 C26' 6(3) . .
C6 C5 C17' C18' 10.2(15) . .
C4 C5 C17' C18' -175.0(13) . .
C5 C17' C18' C19' 14(4) . .
C17' C18' C19' C20' -20(3) . .
C17' C18' C19' C24' 160(3) . .
C24' C19' C20' C21' -0.8(4) . .
C18' C19' C20' C21' 178.5(2) . .
C19' C20' C21' C22' 0.1(4) . .
C20' C21' C22' C23' 0.8(4) . .
C21' C22' C23' C24' -0.9(4) . .
C22' C23' C24' C19' 0.2(4) . .
C22' C23' C24' C25' -179.9(3) . .
C20' C19' C24' C23' 0.6(4) . .
C18' C19' C24' C23' -178.6(2) . .
C20' C19' C24' C25' -179.3(2) . .
C18' C19' C24' C25' 1.5(4) . .
C23' C24' C25' C26' -180(100) . .
C19' C24' C25' C26' 0.0(14) . .
C24' C25' C26' C26 -18(3) . .
C25 C26 C26' C25' 1(3) . .
C14" C1" C2" C3" -11.5(3) . .
C1" C2" C3" C8" 98.4(3) . .
C1" C2" C3" C4" -69.0(3) . .
C8" C3" C4" C5" -15.5(4) . .
C2" C3" C4" C5" 152.2(2) . .
C8" C3" C4" C17" 170.8(2) . .
C2" C3" C4" C17" -21.6(3) . .
C3" C4" C5" C6" 0.1(4) . .
C17" C4" C5" C6" 173.4(2) . .
C3" C4" C5" C17# -171.3(2) . .
C17" C4" C5" C17# 2.0(4) . .
C4" C5" C6" C7" 15.2(4) . .
C17# C5" C6" C7" -172.7(2) . .
C4" C5" C6" C9" -152.1(2) . .
C17# C5" C6" C9" 20.0(3) . .
C5" C6" C7" C8" -15.4(4) . .
C9" C6" C7" C8" 152.1(3) . .
C6" C7" C8" C3" -0.1(4) . .
C4" C3" C8" C7" 15.7(4) . .
C2" C3" C8" C7" -152.1(2) . .
C7" C6" C9" C10" -101.2(3) . .
C5" C6" C9" C10" 65.8(3) . .
C6" C9" C10" C11" 15.1(3) . .
C9" C10" C11" C16" -97.8(3) . .
C9" C10" C11" C12" 67.7(3) . .
C16" C11" C12" C13" 13.1(4) . .
C10" C11" C12" C13" -152.8(2) . .
C11" C12" C13" C14" 0.4(4) . .
C12" C13" C14" C15" -13.5(4) . .
C12" C13" C14" C1" 152.9(2) . .
C2" C1" C14" C15" 95.3(3) . .
C2" C1" C14" C13" -70.6(3) . .
C13" C14" C15" C16" 13.1(4) . .
C1" C14" C15" C16" -153.3(2) . .
C12" C11" C16" C15" -13.5(4) . .
C10" C11" C16" C15" 152.4(2) . .
C14" C15" C16" C11" 0.3(4) . .
C3" C4" C17" C18" -3.7(16) . .
C5" C4" C17" C18" -177.2(13) . .
C4" C17" C18" C19" -22(5) . .
C17" C18" C19" C20" 7(4) . .
C17" C18" C19" C24" -174(4) . .
C24" C19" C20" C21" 0.2(4) . .
C18" C19" C20" C21" 179.3(3) . .
C19" C20" C21" C22" 0.4(4) . .
C20" C21" C22" C23" -0.2(4) . .
C21" C22" C23" C24" -0.6(4) . .
C22" C23" C24" C19" 1.2(4) . .
C22" C23" C24" C25" 179.2(3) . .
C20" C19" C24" C23" -1.0(4) . .
C18" C19" C24" C23" 179.9(2) . .
C20" C19" C24" C25" -179.1(2) . .
C18" C19" C24" C25" 1.8(4) . .
C23" C24" C25" C26" -171.3(15) . .
C19" C24" C25" C26" 6.7(17) . .
C24" C25" C26" C26# 13(3) . .
C4" C5" C17# C18# 165.7(12) . .
C6" C5" C17# C18# -6.0(14) . .
C5" C17# C18# C19# -26(4) . .
C17# C18# C19# C20# 45(3) . .
C17# C18# C19# C24# -132(3) . .
C24# C19# C20# C21# 1.4(4) . .
C18# C19# C20# C21# -175.8(2) . .
C19# C20# C21# C22# -0.9(4) . .
C20# C21# C22# C23# -0.2(4) . .
C21# C22# C23# C24# 0.8(5) . .
C22# C23# C24# C19# -0.4(4) . .
C22# C23# C24# C25# 177.9(3) . .
C20# C19# C24# C23# -0.7(4) . .
C18# C19# C24# C23# 176.4(2) . .
C20# C19# C24# C25# -179.0(2) . .
C18# C19# C24# C25# -1.9(4) . .
C23# C24# C25# C26# 178.7(17) . .
C19# C24# C25# C26# -3.1(19) . .
C24# C25# C26# C26" -7(3) . .
C25" C26" C26# C25# -5(4) . .
C92 C90 C91 C92 0.5(5) 2_565 .
C90 C91 C92 C90 -0.5(5) . 2_565
C95 C93 C94 C95 -0.8(5) 2_575 .
C93 C94 C95 C93 0.8(5) . 2_575
C98 C96 C97 C98 -0.1(5) 2_665 .
C96 C97 C98 C96 0.1(5) . 2_665
Cl C99 Cl C99 0.0 2_656 2_656
